data_7014977
loop_
_publ_author_name
'Guo, Peng'

_publ_section_title
;
 Three 2D Ag(I)-framework isomers with helical structures controlled by
 the chirality of camphor-10-sulfonic acid.
;
_journal_issue 8
_journal_name_full 'Dalton transactions (Cambridge, England : 2003)'
_journal_page_first 1716
_journal_page_last 1721
_journal_paper_doi 10.1039/c0dt01384f
_journal_volume 40
_journal_year 2011
_chemical_formula_moiety ' C17 H22 Ag N O6 S'
_chemical_formula_sum 'C17 H22 Ag N O6 S'
_chemical_formula_weight 476.29
_chemical_name_systematic
;
?
;
_space_group_IT_number 14
_symmetry_cell_setting monoclinic
_symmetry_space_group_name_Hall '-P 2yn'
_symmetry_space_group_name_H-M 'P 1 21/n 1'
_atom_sites_solution_hydrogens geom
_atom_sites_solution_primary direct
_atom_sites_solution_secondary difmap
_audit_creation_method SHELXL-97
_cell_angle_alpha 90.00
_cell_angle_beta 97.0990(10)
_cell_angle_gamma 90.00
_cell_formula_units_Z 4
_cell_length_a 15.1059(7)
_cell_length_b 6.1847(3)
_cell_length_c 18.7605(9)
_cell_measurement_temperature 165(2)
_cell_volume 1739.27(14)
_computing_cell_refinement 'SAINT (Bruker, 1999)'
_computing_data_collection 'SMART (Bruker, 1997)'
_computing_data_reduction 'SAINT (Bruker, 1999)'
_computing_molecular_graphics 'SHELXS97 (Sheldrick, 2008)'
_computing_publication_material 'SHELXS97 (Sheldrick, 2008)'
_computing_structure_refinement 'SHELXL-97 (Sheldrick, 1997)'
_computing_structure_solution 'SHELXS97 (Sheldrick, 2008)'
_diffrn_ambient_temperature 165(2)
_diffrn_measured_fraction_theta_full 0.997
_diffrn_measured_fraction_theta_max 0.997
_diffrn_measurement_device_type 'Bruker--Nonius KappaCCD area-detector'
_diffrn_measurement_method '\w scan'
_diffrn_radiation_monochromator graphite
_diffrn_radiation_source 'fine-focus sealed tube'
_diffrn_radiation_type MoK\a
_diffrn_radiation_wavelength 0.71073
_diffrn_reflns_av_R_equivalents 0.0274
_diffrn_reflns_av_sigmaI/netI 0.0325
_diffrn_reflns_limit_h_max 18
_diffrn_reflns_limit_h_min -17
_diffrn_reflns_limit_k_max 7
_diffrn_reflns_limit_k_min -7
_diffrn_reflns_limit_l_max 10
_diffrn_reflns_limit_l_min -23
_diffrn_reflns_number 9335
_diffrn_reflns_theta_full 26.11
_diffrn_reflns_theta_max 26.11
_diffrn_reflns_theta_min 1.85
_exptl_absorpt_coefficient_mu 1.315
_exptl_absorpt_correction_T_max 0.291
_exptl_absorpt_correction_T_min 0.237
_exptl_absorpt_correction_type multi-scan
_exptl_absorpt_process_details '(SADABS; Sheldrick, 1996)'
_exptl_crystal_colour white
_exptl_crystal_density_diffrn 1.819
_exptl_crystal_density_meas ?
_exptl_crystal_density_method 'not measured'
_exptl_crystal_description block
_exptl_crystal_F_000 968
_exptl_crystal_size_max 0.16
_exptl_crystal_size_mid 0.15
_exptl_crystal_size_min 0.13
_refine_diff_density_max 0.569
_refine_diff_density_min -0.547
_refine_diff_density_rms 0.084
_refine_ls_extinction_method none
_refine_ls_goodness_of_fit_ref 1.042
_refine_ls_hydrogen_treatment mixed
_refine_ls_matrix_type full
_refine_ls_number_parameters 238
_refine_ls_number_reflns 3452
_refine_ls_number_restraints 0
_refine_ls_restrained_S_all 1.042
_refine_ls_R_factor_all 0.0389
_refine_ls_R_factor_gt 0.0280
_refine_ls_shift/su_max 0.002
_refine_ls_shift/su_mean 0.000
_refine_ls_structure_factor_coef Fsqd
_refine_ls_weighting_details 'calc w=1/[\s^2^(Fo^2^)+(0.0296P)^2^+1.5134P] where P=(Fo^2^+2Fc^2^)/3'
_refine_ls_weighting_scheme calc
_refine_ls_wR_factor_gt 0.0664
_refine_ls_wR_factor_ref 0.0714
_reflns_number_gt 2744
_reflns_number_total 3452
_reflns_threshold_expression 2\s(I)
_cod_data_source_file C0DT01384F.TXT
_cod_data_source_block DL
_cod_depositor_comments
;
The following automatic conversions were performed:

'_exptl_crystal_density_meas' value 'not measured' was changed to '?'
- the value is perceived as not measured.

Automatic conversion script
Id: cif_fix_values 3008 2015-01-20 13:52:24Z robertas 
;
_cod_original_sg_symbol_H-M 'P 21/n'
_cod_database_code 7014977

loop_
_symmetry_equiv_pos_as_xyz
'x, y, z'
'-x+1/2, y+1/2, -z+1/2'
'-x, -y, -z'
'x-1/2, -y-1/2, z-1/2'

loop_
_atom_site_label
_atom_site_type_symbol
_atom_site_fract_x
_atom_site_fract_y
_atom_site_fract_z
_atom_site_U_iso_or_equiv
_atom_site_adp_type
_atom_site_occupancy
_atom_site_symmetry_multiplicity
_atom_site_calc_flag
_atom_site_refinement_flags
_atom_site_disorder_assembly
_atom_site_disorder_group
C1 C 0.68845(18) 0.2370(5) 0.50823(15) 0.0155(6) Uani 1 1 d . . .
C2 C 0.67170(19) 0.0263(5) 0.48500(15) 0.0170(6) Uani 1 1 d . . .
H2 H 0.7132 -0.0851 0.4998 0.020 Uiso 1 1 calc R . .
C3 C 0.59422(19) -0.0212(5) 0.44018(15) 0.0176(6) Uani 1 1 d . . .
H3 H 0.5824 -0.1662 0.4253 0.021 Uiso 1 1 calc R . .
C4 C 0.53368(19) 0.1403(5) 0.41677(15) 0.0164(6) Uani 1 1 d . . .
C5 C 0.55283(19) 0.3535(5) 0.43838(16) 0.0203(7) Uani 1 1 d . . .
H5 H 0.5131 0.4668 0.4217 0.024 Uiso 1 1 calc R . .
C6 C 0.62960(19) 0.3990(5) 0.48402(16) 0.0188(6) Uani 1 1 d . . .
H6 H 0.6420 0.5438 0.4989 0.023 Uiso 1 1 calc R . .
C7 C 0.44905(19) 0.0795(5) 0.37365(15) 0.0182(6) Uani 1 1 d . . .
C8 C 0.48046(19) 0.5683(5) 0.90061(15) 0.0166(6) Uani 1 1 d . . .
C9 C 0.48348(18) 0.4036(4) 0.84084(15) 0.0139(6) Uani 1 1 d . . .
C10 C 0.4635(2) 0.1849(5) 0.87749(17) 0.0186(6) Uani 1 1 d . . .
H10A H 0.4762 0.0604 0.8472 0.022 Uiso 1 1 calc R . .
H10B H 0.4995 0.1708 0.9251 0.022 Uiso 1 1 calc R . .
C11 C 0.3625(2) 0.1986(5) 0.88516(17) 0.0198(7) Uani 1 1 d . . .
H11A H 0.3283 0.0872 0.8555 0.024 Uiso 1 1 calc R . .
H11B H 0.3519 0.1810 0.9359 0.024 Uiso 1 1 calc R . .
C12 C 0.33734(19) 0.4275(5) 0.85763(16) 0.0169(6) Uani 1 1 d . . .
H12 H 0.2718 0.4517 0.8449 0.020 Uiso 1 1 calc R . .
C13 C 0.38289(19) 0.5863(5) 0.91330(16) 0.0181(6) Uani 1 1 d . . .
H13A H 0.3601 0.7352 0.9045 0.022 Uiso 1 1 calc R . .
H13B H 0.3745 0.5425 0.9628 0.022 Uiso 1 1 calc R . .
C14 C 0.39298(18) 0.4521(5) 0.79373(15) 0.0159(6) Uani 1 1 d . . .
C15 C 0.3699(2) 0.2905(5) 0.73252(17) 0.0208(7) Uani 1 1 d . . .
H15A H 0.3708 0.1435 0.7521 0.031 Uiso 1 1 calc R . .
H15B H 0.4138 0.3021 0.6984 0.031 Uiso 1 1 calc R . .
H15C H 0.3103 0.3224 0.7079 0.031 Uiso 1 1 calc R . .
C16 C 0.3906(2) 0.6782(5) 0.76029(17) 0.0194(7) Uani 1 1 d . . .
H16A H 0.4051 0.7862 0.7982 0.029 Uiso 1 1 calc R . .
H16B H 0.3308 0.7067 0.7354 0.029 Uiso 1 1 calc R . .
H16C H 0.4343 0.6864 0.7259 0.029 Uiso 1 1 calc R . .
C17 C 0.56618(18) 0.4191(5) 0.80216(15) 0.0162(6) Uani 1 1 d . . .
H17A H 0.5881 0.5699 0.8064 0.019 Uiso 1 1 calc R . .
H17B H 0.5478 0.3907 0.7505 0.019 Uiso 1 1 calc R . .
N1 N 0.76315(16) 0.2829(4) 0.56025(13) 0.0177(5) Uani 1 1 d . . .
H1A H 0.7821 0.4223 0.5542 0.021 Uiso 1 1 calc R . .
H1B H 0.8093 0.1910 0.5536 0.021 Uiso 1 1 calc R . .
O1 O 0.42754(13) -0.1069(3) 0.35956(11) 0.0211(5) Uani 1 1 d . . .
O2 O 0.39778(15) 0.2499(3) 0.35305(13) 0.0250(5) Uani 1 1 d . . .
O5 O 0.63343(13) 0.0292(3) 0.80692(11) 0.0199(5) Uani 1 1 d . . .
O4 O 0.67849(14) 0.2659(3) 0.90834(11) 0.0188(5) Uani 1 1 d . . .
O3 O 0.73000(13) 0.3368(3) 0.79318(10) 0.0171(4) Uani 1 1 d . . .
O6 O 0.54258(14) 0.6663(3) 0.93211(11) 0.0214(5) Uani 1 1 d . . .
Ag01 Ag 0.726873(15) 0.24242(4) 0.674042(12) 0.01830(8) Uani 1 1 d . . .
S1 S 0.65682(5) 0.24572(11) 0.83128(4) 0.01411(15) Uani 1 1 d . . .
H18 H 0.350(2) 0.209(5) 0.3351(19) 0.021 Uiso 1 1 d . . .

loop_
_atom_site_aniso_label
_atom_site_aniso_U_11
_atom_site_aniso_U_22
_atom_site_aniso_U_33
_atom_site_aniso_U_23
_atom_site_aniso_U_13
_atom_site_aniso_U_12
C1 0.0101(14) 0.0258(16) 0.0110(14) 0.0017(12) 0.0024(11) -0.0013(12)
C2 0.0158(15) 0.0202(15) 0.0147(15) 0.0023(12) 0.0002(12) 0.0023(12)
C3 0.0202(16) 0.0167(15) 0.0154(15) -0.0001(12) 0.0005(12) -0.0015(12)
C4 0.0134(15) 0.0221(16) 0.0131(14) 0.0005(13) 0.0000(12) -0.0025(12)
C5 0.0155(16) 0.0246(16) 0.0206(16) 0.0028(14) 0.0008(13) 0.0021(13)
C6 0.0205(16) 0.0146(14) 0.0199(16) 0.0018(12) -0.0028(13) -0.0020(12)
C7 0.0147(15) 0.0281(17) 0.0119(14) -0.0008(13) 0.0022(12) -0.0013(13)
C8 0.0206(16) 0.0160(15) 0.0132(14) 0.0046(12) 0.0016(12) -0.0010(12)
C9 0.0108(14) 0.0148(14) 0.0156(14) -0.0002(12) -0.0004(11) 0.0002(11)
C10 0.0197(16) 0.0174(15) 0.0186(16) 0.0025(12) 0.0021(13) 0.0015(12)
C11 0.0154(15) 0.0236(16) 0.0207(16) 0.0035(13) 0.0029(13) -0.0032(12)
C12 0.0109(14) 0.0207(15) 0.0196(15) -0.0001(13) 0.0039(12) 0.0008(12)
C13 0.0187(16) 0.0183(15) 0.0169(15) 0.0003(12) 0.0010(12) 0.0030(12)
C14 0.0127(15) 0.0183(15) 0.0159(15) 0.0011(12) -0.0020(12) 0.0015(12)
C15 0.0194(16) 0.0244(17) 0.0177(16) -0.0020(13) -0.0009(13) -0.0010(13)
C16 0.0172(16) 0.0219(15) 0.0184(16) 0.0026(13) 0.0005(13) 0.0040(12)
C17 0.0153(15) 0.0165(14) 0.0169(15) 0.0027(12) 0.0016(12) 0.0014(12)
N1 0.0149(13) 0.0215(14) 0.0159(13) 0.0000(10) -0.0010(10) -0.0003(10)
O1 0.0172(11) 0.0249(12) 0.0203(11) -0.0022(9) -0.0015(9) -0.0049(9)
O2 0.0152(11) 0.0254(12) 0.0315(13) 0.0023(10) -0.0089(10) -0.0015(10)
O5 0.0191(11) 0.0186(11) 0.0214(11) -0.0015(9) 0.0000(9) 0.0020(9)
O4 0.0173(11) 0.0270(12) 0.0117(10) -0.0017(9) -0.0009(8) 0.0020(9)
O3 0.0132(10) 0.0238(11) 0.0141(11) 0.0008(9) 0.0015(8) -0.0004(9)
O6 0.0200(12) 0.0220(11) 0.0209(12) -0.0023(9) -0.0025(9) -0.0039(9)
Ag01 0.01755(13) 0.02295(14) 0.01432(13) -0.00127(10) 0.00156(9) -0.00256(10)
S1 0.0108(3) 0.0180(4) 0.0131(3) -0.0003(3) -0.0001(3) 0.0015(3)

loop_
_atom_type_symbol
_atom_type_description
_atom_type_scat_dispersion_real
_atom_type_scat_dispersion_imag
_atom_type_scat_source
C C 0.0033 0.0016 'International Tables Vol C Tables 4.2.6.8 and 6.1.1.4'
H H 0.0000 0.0000 'International Tables Vol C Tables 4.2.6.8 and 6.1.1.4'
N N 0.0061 0.0033 'International Tables Vol C Tables 4.2.6.8 and 6.1.1.4'
O O 0.0106 0.0060 'International Tables Vol C Tables 4.2.6.8 and 6.1.1.4'
Ag Ag -0.8971 1.1015 'International Tables Vol C Tables 4.2.6.8 and 6.1.1.4'
S S 0.1246 0.1234 'International Tables Vol C Tables 4.2.6.8 and 6.1.1.4'

loop_
_geom_angle_atom_site_label_1
_geom_angle_atom_site_label_2
_geom_angle_atom_site_label_3
_geom_angle
_geom_angle_site_symmetry_1
_geom_angle_site_symmetry_3
_geom_angle_publ_flag
C6 C1 C2 119.6(3) . . ?
C6 C1 N1 120.3(3) . . ?
C2 C1 N1 120.0(3) . . ?
C3 C2 C1 119.8(3) . . ?
C3 C2 H2 120.1 . . ?
C1 C2 H2 120.1 . . ?
C2 C3 C4 120.9(3) . . ?
C2 C3 H3 119.5 . . ?
C4 C3 H3 119.5 . . ?
C3 C4 C5 118.8(3) . . ?
C3 C4 C7 118.9(3) . . ?
C5 C4 C7 122.2(3) . . ?
C6 C5 C4 119.9(3) . . ?
C6 C5 H5 120.0 . . ?
C4 C5 H5 120.0 . . ?
C1 C6 C5 120.9(3) . . ?
C1 C6 H6 119.5 . . ?
C5 C6 H6 119.5 . . ?
O1 C7 O2 123.6(3) . . ?
O1 C7 C4 123.4(3) . . ?
O2 C7 C4 113.0(3) . . ?
O6 C8 C9 127.2(3) . . ?
O6 C8 C13 126.4(3) . . ?
C9 C8 C13 106.4(2) . . ?
C8 C9 C17 114.2(2) . . ?
C8 C9 C14 100.6(2) . . ?
C17 C9 C14 115.5(2) . . ?
C8 C9 C10 103.3(2) . . ?
C17 C9 C10 118.6(2) . . ?
C14 C9 C10 102.2(2) . . ?
C11 C10 C9 103.8(2) . . ?
C11 C10 H10A 111.0 . . ?
C9 C10 H10A 111.0 . . ?
C11 C10 H10B 111.0 . . ?
C9 C10 H10B 111.0 . . ?
H10A C10 H10B 109.0 . . ?
C12 C11 C10 103.0(2) . . ?
C12 C11 H11A 111.2 . . ?
C10 C11 H11A 111.2 . . ?
C12 C11 H11B 111.2 . . ?
C10 C11 H11B 111.2 . . ?
H11A C11 H11B 109.1 . . ?
C13 C12 C11 106.8(2) . . ?
C13 C12 C14 102.9(2) . . ?
C11 C12 C14 102.4(2) . . ?
C13 C12 H12 114.5 . . ?
C11 C12 H12 114.5 . . ?
C14 C12 H12 114.5 . . ?
C8 C13 C12 102.0(2) . . ?
C8 C13 H13A 111.4 . . ?
C12 C13 H13A 111.4 . . ?
C8 C13 H13B 111.4 . . ?
C12 C13 H13B 111.4 . . ?
H13A C13 H13B 109.2 . . ?
C15 C14 C16 107.3(2) . . ?
C15 C14 C12 114.8(2) . . ?
C16 C14 C12 114.7(2) . . ?
C15 C14 C9 113.7(2) . . ?
C16 C14 C9 112.5(2) . . ?
C12 C14 C9 93.6(2) . . ?
C14 C15 H15A 109.5 . . ?
C14 C15 H15B 109.5 . . ?
H15A C15 H15B 109.5 . . ?
C14 C15 H15C 109.5 . . ?
H15A C15 H15C 109.5 . . ?
H15B C15 H15C 109.5 . . ?
C14 C16 H16A 109.5 . . ?
C14 C16 H16B 109.5 . . ?
H16A C16 H16B 109.5 . . ?
C14 C16 H16C 109.5 . . ?
H16A C16 H16C 109.5 . . ?
H16B C16 H16C 109.5 . . ?
C9 C17 S1 117.6(2) . . ?
C9 C17 H17A 107.9 . . ?
S1 C17 H17A 107.9 . . ?
C9 C17 H17B 107.9 . . ?
S1 C17 H17B 107.9 . . ?
H17A C17 H17B 107.2 . . ?
C1 N1 Ag01 110.92(17) . . ?
C1 N1 H1A 109.5 . . ?
Ag01 N1 H1A 109.5 . . ?
C1 N1 H1B 109.5 . . ?
Ag01 N1 H1B 109.5 . . ?
H1A N1 H1B 108.0 . . ?
C7 O1 Ag01 126.24(19) . 3_656 ?
C7 O2 H18 110(2) . . ?
S1 O3 Ag01 116.07(11) . . ?
N1 Ag01 O3 154.26(8) . . ?
N1 Ag01 O1 97.24(8) . 3_656 ?
O3 Ag01 O1 103.74(7) . 3_656 ?
O5 S1 O4 114.35(12) . . ?
O5 S1 O3 111.31(12) . . ?
O4 S1 O3 110.78(12) . . ?
O5 S1 C17 108.30(13) . . ?
O4 S1 C17 109.06(13) . . ?
O3 S1 C17 102.30(13) . . ?

loop_
_geom_bond_atom_site_label_1
_geom_bond_atom_site_label_2
_geom_bond_distance
_geom_bond_site_symmetry_2
_geom_bond_publ_flag
C1 C6 1.378(4) . ?
C1 C2 1.387(4) . ?
C1 N1 1.426(4) . ?
C2 C3 1.386(4) . ?
C2 H2 0.9500 . ?
C3 C4 1.388(4) . ?
C3 H3 0.9500 . ?
C4 C5 1.399(4) . ?
C4 C7 1.475(4) . ?
C5 C6 1.383(4) . ?
C5 H5 0.9500 . ?
C6 H6 0.9500 . ?
C7 O1 1.218(4) . ?
C7 O2 1.336(4) . ?
C8 O6 1.208(3) . ?
C8 C9 1.520(4) . ?
C8 C13 1.526(4) . ?
C9 C17 1.523(4) . ?
C9 C14 1.562(4) . ?
C9 C10 1.564(4) . ?
C10 C11 1.552(4) . ?
C10 H10A 0.9900 . ?
C10 H10B 0.9900 . ?
C11 C12 1.538(4) . ?
C11 H11A 0.9900 . ?
C11 H11B 0.9900 . ?
C12 C13 1.534(4) . ?
C12 C14 1.554(4) . ?
C12 H12 1.0000 . ?
C13 H13A 0.9900 . ?
C13 H13B 0.9900 . ?
C14 C15 1.530(4) . ?
C14 C16 1.531(4) . ?
C15 H15A 0.9800 . ?
C15 H15B 0.9800 . ?
C15 H15C 0.9800 . ?
C16 H16A 0.9800 . ?
C16 H16B 0.9800 . ?
C16 H16C 0.9800 . ?
C17 S1 1.771(3) . ?
C17 H17A 0.9900 . ?
C17 H17B 0.9900 . ?
N1 Ag01 2.282(2) . ?
N1 H1A 0.9200 . ?
N1 H1B 0.9200 . ?
O1 Ag01 2.485(2) 3_656 ?
O2 H18 0.80(4) . ?
O5 S1 1.445(2) . ?
O4 S1 1.448(2) . ?
O3 S1 1.498(2) . ?
O3 Ag01 2.305(2) . ?
Ag01 O1 2.485(2) 3_656 ?

loop_
_geom_hbond_atom_site_label_D
_geom_hbond_atom_site_label_H
_geom_hbond_atom_site_label_A
_geom_hbond_distance_DH
_geom_hbond_distance_HA
_geom_hbond_distance_DA
_geom_hbond_angle_DHA
_geom_hbond_site_symmetry_A
N1 H1A O4 0.92 2.29 3.150(3) 154.6 2_656
N1 H1B O6 0.92 2.23 3.008(3) 142.5 2_646
O2 H18 O3 0.80(4) 1.91(4) 2.696(3) 170(3) 4_565
